data_2243788
loop_
_publ_author_name
'Landolsi, Meriem'
'Abid, Sonia'

_publ_section_title
;
 Crystal structure and Hirshfeld surface analysis of
 <i>trans</i>-2,5-dimethylpiperazine-1,4-diium tetrachloridocobaltate(II)
;
_journal_coeditor_code HB7971
_journal_issue 4
_journal_name_full 'Acta Crystallographica Section E'
_journal_page_first 424
_journal_page_last 427
_journal_paper_doi 10.1107/S2056989021002954
_journal_volume 77
_journal_year 2021
_chemical_formula_iupac 'C6 H16 N2 2+, Cl4 Co 2-'
_chemical_formula_moiety '(C6 H16 N) [Co Cl4]'
_chemical_formula_sum 'C6 H16 Cl4 Co N2'
_chemical_formula_weight 316.94
_chemical_name_systematic
;
<i>trans</i>-2,5-Dimethylpiperazine-1,4-diium tetrachloridocobaltate(II)
;
_space_group_crystal_system monoclinic
_space_group_IT_number 15
_space_group_name_Hall '-C 2yc'
_space_group_name_H-M_alt 'C 1 2/c 1'
_atom_sites_solution_hydrogens geom
_audit_creation_method SHELXL-2017/1
_cell_angle_alpha 90
_cell_angle_beta 95.519(4)
_cell_angle_gamma 90
_cell_formula_units_Z 4
_cell_length_a 7.6431(3)
_cell_length_b 11.9347(6)
_cell_length_c 14.0058(7)
_cell_measurement_reflns_used 2258
_cell_measurement_temperature 293(2)
_cell_measurement_theta_max 29.02
_cell_measurement_theta_min 4.12
_cell_volume 1271.66(10)
_computing_cell_refinement
;
CrysalisPro (Agilent, 2014)
;
_computing_data_collection
;
CrysalisPro (Agilent, 2014)
;
_computing_data_reduction
;
CrysalisPro (Agilent, 2014)
;
_computing_molecular_graphics
;
DIAMOND (Brandenburg, 2006) and ORTEP-III (Burnett & Johnson,
1996)
;
_computing_structure_refinement
;
<i>SHELXL2017/1</i> (Sheldrick, 2015)
;
_computing_structure_solution
;
SIR-92 (Altomare <i>et al.</i>,  1994)
;
_diffrn_ambient_temperature 293(2)
_diffrn_detector 'CCD plate'
_diffrn_detector_area_resol_mean 16.0233
_diffrn_measured_fraction_theta_full 0.997
_diffrn_measured_fraction_theta_max 0.906
_diffrn_measurement_device 'four-circle diffractometer'
_diffrn_measurement_device_type 'Agilent SuperNova, Single source at offset, Eos'
_diffrn_measurement_method '\w scans'
_diffrn_radiation_type MoK\a
_diffrn_radiation_wavelength 0.71073
_diffrn_reflns_av_R_equivalents 0.0292
_diffrn_reflns_av_unetI/netI 0.0279
_diffrn_reflns_limit_h_max 9
_diffrn_reflns_limit_h_min -10
_diffrn_reflns_limit_k_max 15
_diffrn_reflns_limit_k_min -15
_diffrn_reflns_limit_l_max 13
_diffrn_reflns_limit_l_min -18
_diffrn_reflns_number 4627
_diffrn_reflns_theta_full 25.242
_diffrn_reflns_theta_max 29.113
_diffrn_reflns_theta_min 3.386
_exptl_absorpt_coefficient_mu 2.152
_exptl_absorpt_correction_T_max 1.00000
_exptl_absorpt_correction_T_min 0.81580
_exptl_absorpt_correction_type multi-scan
_exptl_absorpt_process_details
;
(CrysAlisPro; Agilent 2014)
;
_exptl_crystal_colour blue
_exptl_crystal_density_diffrn 1.655
_exptl_crystal_description prism
_exptl_crystal_F_000 644
_exptl_crystal_size_max 0.150
_exptl_crystal_size_mid 0.100
_exptl_crystal_size_min 0.080
_refine_diff_density_max 0.272
_refine_diff_density_min -0.590
_refine_ls_extinction_method none
_refine_ls_goodness_of_fit_ref 1.081
_refine_ls_hydrogen_treatment constr
_refine_ls_matrix_type full
_refine_ls_number_parameters 60
_refine_ls_number_reflns 1546
_refine_ls_number_restraints 0
_refine_ls_restrained_S_all 1.081
_refine_ls_R_factor_all 0.0334
_refine_ls_R_factor_gt 0.0283
_refine_ls_shift/su_max 0.027
_refine_ls_shift/su_mean 0.006
_refine_ls_structure_factor_coef Fsqd
_refine_ls_weighting_details 'w=1/[\s^2^(Fo^2^)+(0.0365P)^2^+0.5150P] where P=(Fo^2^+2Fc^2^)/3'
_refine_ls_weighting_scheme calc
_refine_ls_wR_factor_gt 0.0699
_refine_ls_wR_factor_ref 0.0741
_reflns_number_gt 1370
_reflns_number_total 1546
_reflns_threshold_expression 'I > 2\s(I)'
_cod_data_source_file hb7971sup1.cif
_cod_data_source_block I
_cod_original_sg_symbol_H-M 'C 2/c'
_cod_database_code 2243788
_shelx_space_group_comment
;
 The symmetry employed
 for this shelxl
 refinement is uniquely
 defined by the
 following loop, which
 should always be
 used as a
 source of symmetry
 information in preference
 to the above
 space-group names. They
 are only intended
 as comments.
;
_shelx_estimated_absorpt_t_min 0.738
_shelx_estimated_absorpt_t_max 0.847

loop_
_space_group_symop_operation_xyz
'x, y, z'
'-x, y, -z+1/2'
'x+1/2, y+1/2, z'
'-x+1/2, y+1/2, -z+1/2'
'-x, -y, -z'
'x, -y, z-1/2'
'-x+1/2, -y+1/2, -z'
'x+1/2, -y+1/2, z-1/2'

loop_
_atom_site_type_symbol
_atom_site_label
_atom_site_fract_x
_atom_site_fract_y
_atom_site_fract_z
_atom_site_U_iso_or_equiv
_atom_site_adp_type
_atom_site_calc_flag
_atom_site_occupancy
_atom_site_disorder_assembly
_atom_site_disorder_group
Co Co1 0.500000 0.52995(3) 0.750000 0.02694(13) Uani d 1 . .
Cl Cl1 0.74705(6) 0.42227(4) 0.77647(3) 0.03237(14) Uani d 1 . .
Cl Cl2 0.54849(7) 0.62944(5) 0.61790(4) 0.04332(16) Uani d 1 . .
N N1 0.9250(2) 0.51194(13) 0.58839(11) 0.0276(3) Uani d 1 . .
H H1A 1.015221 0.493869 0.630538 0.033 Uiso calc 1 . .
H H1B 0.833857 0.527625 0.621121 0.033 Uiso calc 1 . .
C C1 0.8798(2) 0.41357(16) 0.52524(14) 0.0290(4) Uani d 1 . .
H H1C 0.774246 0.429831 0.483440 0.035 Uiso calc 1 . .
H H1D 0.856092 0.349324 0.564406 0.035 Uiso calc 1 . .
C C2 1.0282(2) 0.38575(15) 0.46508(13) 0.0272(4) Uani d 1 . .
H H2 1.130901 0.361989 0.507561 0.033 Uiso calc 1 . .
C C3 0.9775(3) 0.29268(17) 0.39440(16) 0.0404(5) Uani d 1 . .
H H3A 0.947344 0.226813 0.428597 0.061 Uiso calc 1 . .
H H3B 0.878228 0.315843 0.351734 0.061 Uiso calc 1 . .
H H3C 1.074621 0.276353 0.358031 0.061 Uiso calc 1 . .

loop_
_atom_site_aniso_label
_atom_site_aniso_U_11
_atom_site_aniso_U_22
_atom_site_aniso_U_33
_atom_site_aniso_U_12
_atom_site_aniso_U_13
_atom_site_aniso_U_23
Co1 0.02007(18) 0.0374(2) 0.0236(2) 0.000 0.00304(14) 0.000
Cl1 0.0239(2) 0.0401(3) 0.0327(3) 0.00345(18) 0.00040(18) 0.00462(18)
Cl2 0.0334(3) 0.0564(3) 0.0408(3) 0.0047(2) 0.0073(2) 0.0198(2)
N1 0.0252(7) 0.0368(8) 0.0217(8) -0.0012(6) 0.0072(6) 0.0004(6)
C1 0.0262(9) 0.0337(10) 0.0279(10) -0.0075(7) 0.0065(7) -0.0013(7)
C2 0.0253(8) 0.0307(9) 0.0255(9) 0.0012(7) 0.0023(7) 0.0026(7)
C3 0.0450(11) 0.0375(11) 0.0394(12) -0.0026(9) 0.0074(10) -0.0076(9)

loop_
_atom_type_symbol
_atom_type_description
_atom_type_scat_dispersion_real
_atom_type_scat_dispersion_imag
_atom_type_scat_source
C C 0.0033 0.0016 'International Tables Vol C Tables 4.2.6.8 and 6.1.1.4'
H H 0.0000 0.0000 'International Tables Vol C Tables 4.2.6.8 and 6.1.1.4'
N N 0.0061 0.0033 'International Tables Vol C Tables 4.2.6.8 and 6.1.1.4'
Cl Cl 0.1484 0.1585 'International Tables Vol C Tables 4.2.6.8 and 6.1.1.4'
Co Co 0.3494 0.9721 'International Tables Vol C Tables 4.2.6.8 and 6.1.1.4'

loop_
_geom_angle_atom_site_label_1
_geom_angle_atom_site_label_2
_geom_angle_atom_site_label_3
_geom_angle_site_symmetry_1
_geom_angle_site_symmetry_3
_geom_angle
_geom_angle_publ_flag
Cl2 Co1 Cl2 2_656 . 116.57(3) ?
Cl2 Co1 Cl1 2_656 . 111.157(19) ?
Cl2 Co1 Cl1 . . 103.324(18) ?
Cl2 Co1 Cl1 2_656 2_656 103.325(18) ?
Cl2 Co1 Cl1 . 2_656 111.155(19) ?
Cl1 Co1 Cl1 . 2_656 111.54(3) ?
C1 N1 C2 . 5_766 113.54(15) ?
C1 N1 H1A . . 108.9 ?
C2 N1 H1A 5_766 . 108.9 ?
C1 N1 H1B . . 108.9 ?
C2 N1 H1B 5_766 . 108.9 ?
H1A N1 H1B . . 107.7 ?
N1 C1 C2 . . 111.10(14) ?
N1 C1 H1C . . 109.4 ?
C2 C1 H1C . . 109.4 ?
N1 C1 H1D . . 109.4 ?
C2 C1 H1D . . 109.4 ?
H1C C1 H1D . . 108.0 ?
N1 C2 C1 5_766 . 109.15(14) ?
N1 C2 C3 5_766 . 109.31(16) ?
C1 C2 C3 . . 111.50(16) ?
N1 C2 H2 5_766 . 108.9 ?
C1 C2 H2 . . 108.9 ?
C3 C2 H2 . . 108.9 ?
C2 C3 H3A . . 109.5 ?
C2 C3 H3B . . 109.5 ?
H3A C3 H3B . . 109.5 ?
C2 C3 H3C . . 109.5 ?
H3A C3 H3C . . 109.5 ?
H3B C3 H3C . . 109.5 ?

loop_
_geom_bond_atom_site_label_1
_geom_bond_atom_site_label_2
_geom_bond_site_symmetry_2
_geom_bond_distance
_geom_bond_publ_flag
Co1 Cl2 2_656 2.2588(5) ?
Co1 Cl2 . 2.2588(5) ?
Co1 Cl1 . 2.2846(5) ?
Co1 Cl1 2_656 2.2847(5) ?
N1 C1 . 1.490(2) ?
N1 C2 5_766 1.494(2) ?
N1 H1A . 0.8900 ?
N1 H1B . 0.8900 ?
C1 C2 . 1.513(2) ?
C1 H1C . 0.9700 ?
C1 H1D . 0.9700 ?
C2 C3 . 1.513(3) ?
C2 H2 . 0.9800 ?
C3 H3A . 0.9600 ?
C3 H3B . 0.9600 ?
C3 H3C . 0.9600 ?

loop_
_geom_hbond_atom_site_label_D
_geom_hbond_atom_site_label_H
_geom_hbond_atom_site_label_A
_geom_hbond_site_symmetry_A
_geom_hbond_distance_DH
_geom_hbond_distance_HA
_geom_hbond_distance_DA
_geom_hbond_angle_DHA
_geom_hbond_publ_flag
N1 H1A Cl1 2_756 0.89 2.30 3.1777(2) 171 yes
N1 H1B Cl1 . 0.89 2.65 3.2594(2) 126 yes
N1 H1B Cl2 . 0.89 2.49 3.2631(2) 145 yes
C1 H1C Cl2 5_666 0.97 2.82 3.7065(2) 153 yes

loop_
_geom_torsion_atom_site_label_1
_geom_torsion_atom_site_label_2
_geom_torsion_atom_site_label_3
_geom_torsion_atom_site_label_4
_geom_torsion_site_symmetry_1
_geom_torsion_site_symmetry_2
_geom_torsion_site_symmetry_3
_geom_torsion_site_symmetry_4
_geom_torsion
_geom_torsion_publ_flag
C2 N1 C1 C2 5_766 . . . 56.5(2) ?
N1 C1 C2 N1 . . . 5_766 -54.0(2) ?
N1 C1 C2 C3 . . . . -174.91(16) ?
